data_4518891
loop_
_publ_author_name
'Nabiyeva, Tomiris'
'Roufosse, Basile'
'Odachowski, Matylda'
'Baumgartner, Judith'
'Marschner, Christoph'
'Verma, Akalesh Kumar'
'Blom, Burgert'

_publ_section_title
;
 Osmium Arene Germyl, Stannyl, Germanate, and Stannate Complexes as
 Anticancer Agents
;
_journal_name_full 'ACS Omega'
_journal_paper_doi 10.1021/acsomega.1c02665
_journal_year 2021
_chemical_formula_sum 'C28 H29 Cl4 Os P Sn'
_chemical_formula_weight 847.17
_space_group_IT_number 29
_space_group_name_Hall 'P 2c -2ac'
_space_group_name_H-M_alt 'P c a 21'
_symmetry_cell_setting orthorhombic
_symmetry_space_group_name_H-M 'P c a 21'
_atom_sites_solution_hydrogens geom
_atom_sites_solution_primary direct
_atom_sites_solution_secondary difmap
_audit_creation_method SHELXL-97
_cell_angle_alpha 90.00
_cell_angle_beta 90.00
_cell_angle_gamma 90.00
_cell_formula_units_Z 4
_cell_length_a 14.752(3)
_cell_length_b 10.517(2)
_cell_length_c 18.496(3)
_cell_measurement_reflns_used 12354
_cell_measurement_temperature 150(2)
_cell_measurement_theta_max 52.378
_cell_measurement_theta_min 4.564
_cell_volume 2869.6(9)
_computing_cell_refinement 'Bruker XSCANS'
_computing_data_collection 'Bruker XSCANS'
_computing_data_reduction 'Bruker SHELXTL'
_computing_molecular_graphics 'Bruker SHELXTL'
_computing_publication_material 'Bruker SHELXTL'
_computing_structure_refinement 'SHELXL-97 (Sheldrick, 1997)'
_computing_structure_solution 'SHELXS-97 (Sheldrick, 1990)'
_diffrn_ambient_temperature 150(2)
_diffrn_measured_fraction_theta_full 0.999
_diffrn_measured_fraction_theta_max 0.999
_diffrn_measurement_device_type 'SMART APEX'
_diffrn_measurement_method '\w scans'
_diffrn_radiation_monochromator graphite
_diffrn_radiation_source 'fine-focus sealed tube'
_diffrn_radiation_type MoK\a
_diffrn_radiation_wavelength 0.71073
_diffrn_reflns_av_R_equivalents 0.1108
_diffrn_reflns_av_sigmaI/netI 0.0796
_diffrn_reflns_limit_h_max 18
_diffrn_reflns_limit_h_min -18
_diffrn_reflns_limit_k_max 13
_diffrn_reflns_limit_k_min -13
_diffrn_reflns_limit_l_max 23
_diffrn_reflns_limit_l_min -23
_diffrn_reflns_number 21938
_diffrn_reflns_theta_full 26.32
_diffrn_reflns_theta_max 26.32
_diffrn_reflns_theta_min 1.94
_exptl_absorpt_coefficient_mu 5.739
_exptl_absorpt_correction_T_max 0.8029
_exptl_absorpt_correction_T_min 0.5005
_exptl_absorpt_correction_type multi-scan
_exptl_absorpt_process_details SADABS
_exptl_crystal_colour yellow
_exptl_crystal_density_diffrn 1.961
_exptl_crystal_density_method 'not measured'
_exptl_crystal_description blocks
_exptl_crystal_F_000 1624
_exptl_crystal_size_max 0.14
_exptl_crystal_size_mid 0.07
_exptl_crystal_size_min 0.04
_refine_diff_density_max 2.420
_refine_diff_density_min -1.837
_refine_diff_density_rms 0.227
_refine_ls_abs_structure_details 'Flack H D (1983), Acta Cryst. A39, 876-881'
_refine_ls_abs_structure_Flack 0.036(11)
_refine_ls_extinction_method none
_refine_ls_goodness_of_fit_ref 1.211
_refine_ls_hydrogen_treatment mixed
_refine_ls_matrix_type full
_refine_ls_number_parameters 323
_refine_ls_number_reflns 5800
_refine_ls_number_restraints 13
_refine_ls_restrained_S_all 1.209
_refine_ls_R_factor_all 0.0668
_refine_ls_R_factor_gt 0.0631
_refine_ls_shift/su_max 0.004
_refine_ls_shift/su_mean 0.000
_refine_ls_structure_factor_coef Fsqd
_refine_ls_weighting_details 'calc w=1/[\s^2^(Fo^2^)+(0.0607P)^2^+3.7155P] where P=(Fo^2^+2Fc^2^)/3'
_refine_ls_weighting_scheme calc
_refine_ls_wR_factor_gt 0.1386
_refine_ls_wR_factor_ref 0.1406
_reflns_number_gt 5559
_reflns_number_total 5800
_reflns_threshold_expression >2sigma(I)
_cod_data_source_file ao1c02665_si_002.cif
_cod_data_source_block 11_1356j
_cod_original_cell_volume 2869.5(9)
_cod_original_sg_symbol_H-M Pca2(1)
_cod_database_code 4518891

loop_
_symmetry_equiv_pos_as_xyz
'x, y, z'
'-x, -y, z+1/2'
'x+1/2, -y, z'
'-x+1/2, y, z+1/2'

loop_
_atom_site_label
_atom_site_type_symbol
_atom_site_fract_x
_atom_site_fract_y
_atom_site_fract_z
_atom_site_U_iso_or_equiv
_atom_site_adp_type
_atom_site_occupancy
_atom_site_symmetry_multiplicity
_atom_site_calc_flag
_atom_site_refinement_flags
_atom_site_disorder_assembly
_atom_site_disorder_group
Os1 Os 0.35993(3) 0.39458(4) 0.46115(3) 0.01613(13) Uani 1 1 d . . .
P1 P 0.3490(2) 0.3780(3) 0.5873(2) 0.0184(7) Uani 1 1 d . . .
Sn1 Sn 0.46632(5) 0.19853(7) 0.45531(6) 0.01954(19) Uani 1 1 d . . .
Cl1 Cl 0.4199(3) -0.0057(3) 0.4969(2) 0.0339(8) Uani 1 1 d . . .
Cl2 Cl 0.6191(2) 0.1867(4) 0.4954(2) 0.0378(9) Uani 1 1 d . . .
Cl3 Cl 0.4996(3) 0.1406(4) 0.3346(2) 0.0390(9) Uani 1 1 d . . .
Cl4 Cl 0.49848(19) 0.5122(3) 0.47931(17) 0.0258(7) Uani 1 1 d . . .
C1 C 0.2403(8) 0.5231(11) 0.4444(6) 0.017(3) Uani 1 1 d . . .
H1 H 0.2122 0.5835 0.4754 0.021 Uiso 1 1 calc R . .
C2 C 0.2125(7) 0.3943(11) 0.4484(7) 0.018(3) Uani 1 1 d . . .
H2 H 0.1712 0.3693 0.4851 0.022 Uiso 1 1 calc R . .
C3 C 0.2444(8) 0.3030(13) 0.3995(7) 0.020(3) Uani 1 1 d . . .
C4 C 0.3433(8) 0.4677(14) 0.3487(8) 0.027(3) Uani 1 1 d . . .
H4 H 0.3908 0.4899 0.3164 0.032 Uiso 1 1 calc R . .
C5 C 0.3104(9) 0.3451(13) 0.3488(8) 0.022(3) Uani 1 1 d . . .
H5 H 0.3326 0.2868 0.3138 0.026 Uiso 1 1 calc R . .
C6 C 0.3066(8) 0.5641(13) 0.3972(6) 0.020(3) Uani 1 1 d . . .
C8 C 0.2008(10) 0.1715(15) 0.3963(8) 0.030(3) Uani 1 1 d U . .
H8 H 0.204(9) 0.133(13) 0.446(8) 0.036 Uiso 1 1 calc . . .
C12 C 0.3477(8) 0.5293(12) 0.6366(7) 0.017(3) Uani 1 1 d U . .
C13 C 0.3495(8) 0.5294(13) 0.7123(8) 0.024(3) Uani 1 1 d . . .
H13 H 0.3528 0.4509 0.7376 0.028 Uiso 1 1 calc R . .
C14 C 0.3401(9) 0.6445(15) 0.6016(7) 0.025(3) Uani 1 1 d . . .
H14 H 0.3368 0.6469 0.5503 0.030 Uiso 1 1 calc R . .
C15 C 0.3464(9) 0.6409(16) 0.7503(8) 0.029(3) Uani 1 1 d . . .
H15 H 0.3493 0.6395 0.8016 0.035 Uiso 1 1 calc R . .
C16 C 0.3392(8) 0.7539(14) 0.7148(8) 0.026(3) Uani 1 1 d . . .
H16 H 0.3355 0.8306 0.7418 0.031 Uiso 1 1 calc R . .
C17 C 0.3372(9) 0.7585(14) 0.6411(8) 0.028(3) Uani 1 1 d . . .
H17 H 0.3340 0.8379 0.6167 0.034 Uiso 1 1 calc R . .
C18 C 0.2277(10) 0.1756(13) 0.5896(8) 0.031(3) Uani 1 1 d . . .
H18 H 0.2733 0.1309 0.5638 0.037 Uiso 1 1 calc R . .
C19 C 0.1447(10) 0.1173(16) 0.6030(9) 0.036(4) Uani 1 1 d . . .
H19 H 0.1348 0.0322 0.5875 0.044 Uiso 1 1 calc R . .
C20 C 0.1758(9) 0.3642(13) 0.6508(7) 0.025(3) Uani 1 1 d . . .
H20 H 0.1852 0.4486 0.6676 0.030 Uiso 1 1 calc R . .
C21 C 0.2448(9) 0.3001(13) 0.6140(7) 0.024(3) Uani 1 1 d . . .
C22 C 0.0917(9) 0.3026(14) 0.6631(8) 0.028(3) Uani 1 1 d . . .
H22 H 0.0448 0.3453 0.6886 0.034 Uiso 1 1 calc R . .
C23 C 0.0780(11) 0.1811(16) 0.6379(8) 0.036(4) Uani 1 1 d . . .
H23 H 0.0209 0.1412 0.6452 0.043 Uiso 1 1 calc R . .
C24 C 0.4966(13) 0.1172(14) 0.7055(10) 0.045(4) Uani 1 1 d . . .
H24 H 0.4869 0.0372 0.7282 0.054 Uiso 1 1 calc R . .
C25 C 0.4387(9) 0.2928(12) 0.6369(7) 0.021(3) Uani 1 1 d . . .
C26 C 0.5226(11) 0.3509(13) 0.6429(8) 0.034(4) Uani 1 1 d . . .
H26 H 0.5324 0.4328 0.6227 0.041 Uiso 1 1 calc R . .
C27 C 0.4246(11) 0.1768(13) 0.6680(7) 0.028(3) Uani 1 1 d . . .
H27 H 0.3672 0.1365 0.6644 0.033 Uiso 1 1 calc R . .
C28 C 0.5801(13) 0.1733(16) 0.7096(9) 0.047(5) Uani 1 1 d . . .
H28 H 0.6288 0.1323 0.7338 0.056 Uiso 1 1 calc R . .
C29 C 0.5919(11) 0.2887(16) 0.6784(9) 0.040(4) Uani 1 1 d . . .
H29 H 0.6498 0.3281 0.6810 0.048 Uiso 1 1 calc R . .
C7 C 0.3385(11) 0.7001(13) 0.3963(9) 0.032(4) Uani 1 1 d . . .
H7A H 0.3283 0.7385 0.4439 0.049 Uiso 1 1 calc R . .
H7B H 0.3045 0.7477 0.3596 0.049 Uiso 1 1 calc R . .
H7C H 0.4033 0.7027 0.3848 0.049 Uiso 1 1 calc R . .
C10 C 0.2463(12) 0.0797(16) 0.3431(11) 0.049(5) Uani 1 1 d . . .
H10A H 0.2493 0.1191 0.2951 0.073 Uiso 1 1 calc R . .
H10B H 0.2110 0.0010 0.3403 0.073 Uiso 1 1 calc R . .
H10C H 0.3078 0.0603 0.3599 0.073 Uiso 1 1 calc R . .
C9 C 0.1016(11) 0.1924(18) 0.3786(11) 0.054(5) Uani 1 1 d . . .
H9A H 0.0767 0.2581 0.4106 0.080 Uiso 1 1 calc R . .
H9B H 0.0682 0.1128 0.3857 0.080 Uiso 1 1 calc R . .
H9C H 0.0957 0.2199 0.3282 0.080 Uiso 1 1 calc R . .

loop_
_atom_site_aniso_label
_atom_site_aniso_U_11
_atom_site_aniso_U_22
_atom_site_aniso_U_33
_atom_site_aniso_U_23
_atom_site_aniso_U_13
_atom_site_aniso_U_12
Os1 0.0155(2) 0.0153(2) 0.0175(2) -0.0001(3) 0.0039(3) -0.00007(16)
P1 0.0193(17) 0.0125(17) 0.0234(18) -0.0021(14) 0.0053(14) -0.0068(14)
Sn1 0.0202(4) 0.0164(4) 0.0220(4) 0.0005(5) 0.0056(5) 0.0020(3)
Cl1 0.0371(19) 0.0145(16) 0.050(2) 0.0019(14) 0.0090(17) -0.0041(14)
Cl2 0.0178(15) 0.0277(19) 0.068(2) 0.0012(17) -0.0009(16) 0.0038(14)
Cl3 0.055(2) 0.034(2) 0.0283(18) 0.0021(16) 0.0191(17) 0.0188(18)
Cl4 0.0153(13) 0.0265(16) 0.036(2) 0.0035(13) -0.0014(12) -0.0054(12)
C1 0.018(5) 0.015(5) 0.019(8) -0.001(5) 0.001(5) 0.009(5)
C2 0.011(5) 0.023(6) 0.022(9) 0.012(6) 0.000(5) -0.002(4)
C3 0.015(6) 0.020(7) 0.026(7) -0.002(5) -0.003(5) 0.001(5)
C4 0.010(6) 0.032(9) 0.037(8) 0.012(7) -0.007(5) -0.009(6)
C5 0.015(6) 0.011(6) 0.039(8) 0.003(6) 0.000(6) -0.010(5)
C6 0.019(6) 0.020(7) 0.021(6) 0.000(5) -0.009(5) -0.007(5)
C8 0.030(3) 0.030(3) 0.030(3) -0.0002(10) -0.0004(10) -0.0003(10)
C12 0.017(3) 0.018(3) 0.018(3) -0.0004(10) -0.0001(10) -0.0004(10)
C13 0.013(6) 0.021(7) 0.037(8) -0.011(6) -0.004(6) -0.005(5)
C14 0.021(7) 0.036(8) 0.019(7) 0.001(6) 0.003(5) -0.008(6)
C15 0.023(7) 0.040(9) 0.025(7) -0.010(7) 0.000(6) -0.002(6)
C16 0.012(6) 0.031(8) 0.036(8) -0.015(7) 0.002(6) -0.006(6)
C17 0.025(7) 0.018(7) 0.042(9) -0.001(6) -0.012(6) -0.005(6)
C18 0.038(8) 0.013(7) 0.043(9) -0.008(6) 0.013(7) 0.003(6)
C19 0.035(8) 0.040(10) 0.035(8) -0.008(7) 0.015(7) -0.026(7)
C20 0.027(7) 0.022(7) 0.025(7) -0.004(6) 0.015(6) 0.006(6)
C21 0.021(6) 0.023(7) 0.030(7) -0.004(6) -0.009(6) 0.001(6)
C22 0.020(7) 0.027(8) 0.037(8) 0.007(6) 0.008(6) 0.007(6)
C23 0.037(8) 0.041(9) 0.030(8) 0.001(7) 0.004(7) -0.025(7)
C24 0.065(12) 0.020(8) 0.051(10) 0.018(8) -0.008(9) 0.001(8)
C25 0.021(6) 0.021(7) 0.020(6) -0.009(5) -0.002(5) 0.003(5)
C26 0.048(9) 0.010(7) 0.045(9) 0.006(6) -0.022(8) -0.004(6)
C27 0.045(9) 0.017(7) 0.021(7) 0.004(5) -0.008(6) -0.002(6)
C28 0.068(13) 0.040(10) 0.032(8) -0.012(8) -0.023(8) 0.030(9)
C29 0.031(9) 0.041(10) 0.049(10) -0.006(8) -0.013(7) 0.003(7)
C7 0.036(8) 0.009(7) 0.053(10) -0.005(6) 0.006(7) 0.002(6)
C10 0.044(10) 0.028(9) 0.073(12) -0.021(9) -0.010(9) 0.009(8)
C9 0.029(9) 0.051(12) 0.081(14) -0.021(10) 0.009(9) -0.019(8)

loop_
_atom_type_symbol
_atom_type_description
_atom_type_scat_dispersion_real
_atom_type_scat_dispersion_imag
_atom_type_scat_source
C C 0.0033 0.0016 'International Tables Vol C Tables 4.2.6.8 and 6.1.1.4'
H H 0.0000 0.0000 'International Tables Vol C Tables 4.2.6.8 and 6.1.1.4'
Cl Cl 0.1484 0.1585 'International Tables Vol C Tables 4.2.6.8 and 6.1.1.4'
Sn Sn -0.6537 1.4246 'International Tables Vol C Tables 4.2.6.8 and 6.1.1.4'
Os Os -1.2165 7.6030 'International Tables Vol C Tables 4.2.6.8 and 6.1.1.4'
P P 0.1023 0.0942 'International Tables Vol C Tables 4.2.6.8 and 6.1.1.4'

loop_
_geom_angle_atom_site_label_1
_geom_angle_atom_site_label_2
_geom_angle_atom_site_label_3
_geom_angle
_geom_angle_site_symmetry_1
_geom_angle_site_symmetry_3
_geom_angle_publ_flag
C2 Os1 C4 77.9(5) . . ?
C2 Os1 C1 37.3(4) . . ?
C4 Os1 C1 65.0(5) . . ?
C2 Os1 C5 65.1(5) . . ?
C4 Os1 C5 35.7(5) . . ?
C1 Os1 C5 76.0(5) . . ?
C2 Os1 C3 36.6(5) . . ?
C4 Os1 C3 66.1(5) . . ?
C1 Os1 C3 66.1(5) . . ?
C5 Os1 C3 36.6(5) . . ?
C2 Os1 C6 66.5(4) . . ?
C4 Os1 C6 37.7(5) . . ?
C1 Os1 C6 35.5(4) . . ?
C5 Os1 C6 65.9(5) . . ?
C3 Os1 C6 79.2(4) . . ?
C2 Os1 P1 92.2(4) . . ?
C4 Os1 P1 161.0(4) . . ?
C1 Os1 P1 97.3(3) . . ?
C5 Os1 P1 151.0(4) . . ?
C3 Os1 P1 114.7(3) . . ?
C6 Os1 P1 123.4(3) . . ?
C2 Os1 Cl4 149.1(3) . . ?
C4 Os1 Cl4 92.6(3) . . ?
C1 Os1 Cl4 112.1(3) . . ?
C5 Os1 Cl4 121.3(3) . . ?
C3 Os1 Cl4 157.7(3) . . ?
C6 Os1 Cl4 87.9(3) . . ?
P1 Os1 Cl4 87.58(11) . . ?
C2 Os1 Sn1 126.6(3) . . ?
C4 Os1 Sn1 107.6(4) . . ?
C1 Os1 Sn1 161.6(3) . . ?
C5 Os1 Sn1 88.5(3) . . ?
C3 Os1 Sn1 95.5(3) . . ?
C6 Os1 Sn1 144.0(3) . . ?
P1 Os1 Sn1 91.38(9) . . ?
Cl4 Os1 Sn1 84.29(8) . . ?
C21 P1 C12 104.4(6) . . ?
C21 P1 C25 104.7(6) . . ?
C12 P1 C25 100.5(6) . . ?
C21 P1 Os1 111.3(4) . . ?
C12 P1 Os1 115.5(4) . . ?
C25 P1 Os1 118.8(4) . . ?
Cl3 Sn1 Cl2 94.84(15) . . ?
Cl3 Sn1 Cl1 97.59(14) . . ?
Cl2 Sn1 Cl1 97.15(14) . . ?
Cl3 Sn1 Os1 111.70(10) . . ?
Cl2 Sn1 Os1 127.07(10) . . ?
Cl1 Sn1 Os1 121.96(10) . . ?
C6 C1 C2 122.4(11) . . ?
C6 C1 Os1 73.6(7) . . ?
C2 C1 Os1 69.2(6) . . ?
C3 C2 C1 121.8(11) . . ?
C3 C2 Os1 74.8(7) . . ?
C1 C2 Os1 73.6(6) . . ?
C2 C3 C5 116.2(12) . . ?
C2 C3 C8 120.4(11) . . ?
C5 C3 C8 123.0(12) . . ?
C2 C3 Os1 68.6(7) . . ?
C5 C3 Os1 71.6(7) . . ?
C8 C3 Os1 136.2(10) . . ?
C5 C4 C6 121.3(13) . . ?
C5 C4 Os1 73.4(8) . . ?
C6 C4 Os1 73.0(8) . . ?
C4 C5 C3 122.2(13) . . ?
C4 C5 Os1 70.9(8) . . ?
C3 C5 Os1 71.8(8) . . ?
C1 C6 C4 115.8(12) . . ?
C1 C6 C7 121.6(12) . . ?
C4 C6 C7 122.5(12) . . ?
C1 C6 Os1 70.9(7) . . ?
C4 C6 Os1 69.4(8) . . ?
C7 C6 Os1 129.9(9) . . ?
C9 C8 C3 106.5(13) . . ?
C9 C8 C10 112.1(13) . . ?
C3 C8 C10 114.3(13) . . ?
C14 C12 C13 118.1(12) . . ?
C14 C12 P1 122.0(10) . . ?
C13 C12 P1 119.8(10) . . ?
C15 C13 C12 120.9(14) . . ?
C12 C14 C17 120.6(13) . . ?
C16 C15 C13 120.2(14) . . ?
C15 C16 C17 121.0(13) . . ?
C16 C17 C14 119.2(13) . . ?
C19 C18 C21 120.7(14) . . ?
C23 C19 C18 120.4(14) . . ?
C21 C20 C22 119.6(13) . . ?
C20 C21 C18 118.3(13) . . ?
C20 C21 P1 122.2(11) . . ?
C18 C21 P1 119.1(11) . . ?
C23 C22 C20 119.9(13) . . ?
C19 C23 C22 121.0(14) . . ?
C28 C24 C27 120.8(14) . . ?
C27 C25 C26 119.8(13) . . ?
C27 C25 P1 122.4(11) . . ?
C26 C25 P1 117.9(10) . . ?
C29 C26 C25 119.5(14) . . ?
C25 C27 C24 119.2(14) . . ?
C29 C28 C24 118.6(15) . . ?
C28 C29 C26 122.1(16) . . ?

loop_
_geom_bond_atom_site_label_1
_geom_bond_atom_site_label_2
_geom_bond_distance
_geom_bond_site_symmetry_2
_geom_bond_publ_flag
Os1 C2 2.187(11) . ?
Os1 C4 2.230(14) . ?
Os1 C1 2.245(11) . ?
Os1 C5 2.263(14) . ?
Os1 C3 2.266(13) . ?
Os1 C6 2.279(13) . ?
Os1 P1 2.344(4) . ?
Os1 Cl4 2.412(3) . ?
Os1 Sn1 2.5934(9) . ?
P1 C21 1.811(14) . ?
P1 C12 1.834(13) . ?
P1 C25 1.843(13) . ?
Sn1 Cl3 2.366(4) . ?
Sn1 Cl2 2.376(4) . ?
Sn1 Cl1 2.382(3) . ?
C1 C6 1.381(17) . ?
C1 C2 1.417(16) . ?
C2 C3 1.400(18) . ?
C3 C5 1.423(18) . ?
C3 C8 1.53(2) . ?
C4 C5 1.38(2) . ?
C4 C6 1.46(2) . ?
C6 C7 1.506(18) . ?
C8 C9 1.52(2) . ?
C8 C10 1.53(2) . ?
C12 C14 1.378(19) . ?
C12 C13 1.400(19) . ?
C13 C15 1.37(2) . ?
C14 C17 1.40(2) . ?
C15 C16 1.36(2) . ?
C16 C17 1.37(2) . ?
C18 C19 1.392(19) . ?
C18 C21 1.408(19) . ?
C19 C23 1.36(2) . ?
C20 C21 1.399(18) . ?
C20 C22 1.418(19) . ?
C22 C23 1.38(2) . ?
C24 C28 1.37(2) . ?
C24 C27 1.42(2) . ?
C25 C27 1.365(19) . ?
C25 C26 1.385(19) . ?
C26 C29 1.38(2) . ?
C28 C29 1.36(2) . ?

loop_
_geom_torsion_atom_site_label_1
_geom_torsion_atom_site_label_2
_geom_torsion_atom_site_label_3
_geom_torsion_atom_site_label_4
_geom_torsion
_geom_torsion_site_symmetry_1
_geom_torsion_site_symmetry_2
_geom_torsion_site_symmetry_3
_geom_torsion_site_symmetry_4
_geom_torsion_publ_flag
C2 Os1 P1 C21 27.0(6) . . . . ?
C4 Os1 P1 C21 85.0(11) . . . . ?
C1 Os1 P1 C21 64.1(6) . . . . ?
C5 Os1 P1 C21 -10.2(9) . . . . ?
C3 Os1 P1 C21 -3.0(6) . . . . ?
C6 Os1 P1 C21 90.2(6) . . . . ?
Cl4 Os1 P1 C21 176.1(5) . . . . ?
Sn1 Os1 P1 C21 -99.7(5) . . . . ?
C2 Os1 P1 C12 -91.7(5) . . . . ?
C4 Os1 P1 C12 -33.8(11) . . . . ?
C1 Os1 P1 C12 -54.7(5) . . . . ?
C5 Os1 P1 C12 -129.0(8) . . . . ?
C3 Os1 P1 C12 -121.7(6) . . . . ?
C6 Os1 P1 C12 -28.6(6) . . . . ?
Cl4 Os1 P1 C12 57.3(5) . . . . ?
Sn1 Os1 P1 C12 141.5(4) . . . . ?
C2 Os1 P1 C25 148.7(6) . . . . ?
C4 Os1 P1 C25 -153.3(11) . . . . ?
C1 Os1 P1 C25 -174.2(6) . . . . ?
C5 Os1 P1 C25 111.5(9) . . . . ?
C3 Os1 P1 C25 118.7(6) . . . . ?
C6 Os1 P1 C25 -148.1(6) . . . . ?
Cl4 Os1 P1 C25 -62.2(5) . . . . ?
Sn1 Os1 P1 C25 22.0(5) . . . . ?
C2 Os1 Sn1 Cl3 81.0(4) . . . . ?
C4 Os1 Sn1 Cl3 -6.8(4) . . . . ?
C1 Os1 Sn1 Cl3 56.3(9) . . . . ?
C5 Os1 Sn1 Cl3 23.9(3) . . . . ?
C3 Os1 Sn1 Cl3 59.9(4) . . . . ?
C6 Os1 Sn1 Cl3 -19.3(5) . . . . ?
P1 Os1 Sn1 Cl3 174.84(15) . . . . ?
Cl4 Os1 Sn1 Cl3 -97.74(14) . . . . ?
C2 Os1 Sn1 Cl2 -164.5(4) . . . . ?
C4 Os1 Sn1 Cl2 107.7(4) . . . . ?
C1 Os1 Sn1 Cl2 170.8(9) . . . . ?
C5 Os1 Sn1 Cl2 138.4(4) . . . . ?
C3 Os1 Sn1 Cl2 174.4(4) . . . . ?
C6 Os1 Sn1 Cl2 95.2(5) . . . . ?
P1 Os1 Sn1 Cl2 -70.68(17) . . . . ?
Cl4 Os1 Sn1 Cl2 16.74(16) . . . . ?
C2 Os1 Sn1 Cl1 -33.6(4) . . . . ?
C4 Os1 Sn1 Cl1 -121.3(4) . . . . ?
C1 Os1 Sn1 Cl1 -58.2(9) . . . . ?
C5 Os1 Sn1 Cl1 -90.7(3) . . . . ?
C3 Os1 Sn1 Cl1 -54.7(3) . . . . ?
C6 Os1 Sn1 Cl1 -133.8(5) . . . . ?
P1 Os1 Sn1 Cl1 60.26(15) . . . . ?
Cl4 Os1 Sn1 Cl1 147.69(14) . . . . ?
C2 Os1 C1 C6 -135.2(11) . . . . ?
C4 Os1 C1 C6 -31.8(7) . . . . ?
C5 Os1 C1 C6 -68.0(7) . . . . ?
C3 Os1 C1 C6 -105.4(8) . . . . ?
P1 Os1 C1 C6 140.8(7) . . . . ?
Cl4 Os1 C1 C6 50.4(7) . . . . ?
Sn1 Os1 C1 C6 -101.6(11) . . . . ?
C4 Os1 C1 C2 103.3(8) . . . . ?
C5 Os1 C1 C2 67.2(8) . . . . ?
C3 Os1 C1 C2 29.7(7) . . . . ?
C6 Os1 C1 C2 135.2(11) . . . . ?
P1 Os1 C1 C2 -84.0(7) . . . . ?
Cl4 Os1 C1 C2 -174.4(6) . . . . ?
Sn1 Os1 C1 C2 33.6(13) . . . . ?
C6 C1 C2 C3 -6.5(18) . . . . ?
Os1 C1 C2 C3 -59.7(10) . . . . ?
C6 C1 C2 Os1 53.2(11) . . . . ?
C4 Os1 C2 C3 66.0(8) . . . . ?
C1 Os1 C2 C3 130.5(11) . . . . ?
C5 Os1 C2 C3 30.7(7) . . . . ?
C6 Os1 C2 C3 103.9(8) . . . . ?
P1 Os1 C2 C3 -130.4(7) . . . . ?
Cl4 Os1 C2 C3 140.6(7) . . . . ?
Sn1 Os1 C2 C3 -37.0(9) . . . . ?
C4 Os1 C2 C1 -64.4(8) . . . . ?
C5 Os1 C2 C1 -99.7(8) . . . . ?
C3 Os1 C2 C1 -130.5(11) . . . . ?
C6 Os1 C2 C1 -26.5(7) . . . . ?
P1 Os1 C2 C1 99.2(7) . . . . ?
Cl4 Os1 C2 C1 10.1(12) . . . . ?
Sn1 Os1 C2 C1 -167.4(5) . . . . ?
C1 C2 C3 C5 3.9(18) . . . . ?
Os1 C2 C3 C5 -55.2(10) . . . . ?
C1 C2 C3 C8 -168.8(12) . . . . ?
Os1 C2 C3 C8 132.0(12) . . . . ?
C1 C2 C3 Os1 59.1(10) . . . . ?
C4 Os1 C3 C2 -102.2(9) . . . . ?
C1 Os1 C3 C2 -30.2(7) . . . . ?
C5 Os1 C3 C2 -129.0(11) . . . . ?
C6 Os1 C3 C2 -65.0(8) . . . . ?
P1 Os1 C3 C2 56.9(8) . . . . ?
Cl4 Os1 C3 C2 -120.6(9) . . . . ?
Sn1 Os1 C3 C2 151.0(7) . . . . ?
C2 Os1 C3 C5 129.0(11) . . . . ?
C4 Os1 C3 C5 26.8(8) . . . . ?
C1 Os1 C3 C5 98.8(8) . . . . ?
C6 Os1 C3 C5 64.0(8) . . . . ?
P1 Os1 C3 C5 -174.1(7) . . . . ?
Cl4 Os1 C3 C5 8.4(14) . . . . ?
Sn1 Os1 C3 C5 -80.0(7) . . . . ?
C2 Os1 C3 C8 -112.1(16) . . . . ?
C4 Os1 C3 C8 145.6(15) . . . . ?
C1 Os1 C3 C8 -142.4(14) . . . . ?
C5 Os1 C3 C8 118.9(16) . . . . ?
C6 Os1 C3 C8 -177.2(14) . . . . ?
P1 Os1 C3 C8 -55.2(14) . . . . ?
Cl4 Os1 C3 C8 127.3(12) . . . . ?
Sn1 Os1 C3 C8 38.8(13) . . . . ?
C2 Os1 C4 C5 -64.0(8) . . . . ?
C1 Os1 C4 C5 -101.1(9) . . . . ?
C3 Os1 C4 C5 -27.4(8) . . . . ?
C6 Os1 C4 C5 -131.1(11) . . . . ?
P1 Os1 C4 C5 -124.0(11) . . . . ?
Cl4 Os1 C4 C5 145.7(8) . . . . ?
Sn1 Os1 C4 C5 60.9(8) . . . . ?
C2 Os1 C4 C6 67.1(7) . . . . ?
C1 Os1 C4 C6 30.1(7) . . . . ?
C5 Os1 C4 C6 131.1(11) . . . . ?
C3 Os1 C4 C6 103.7(8) . . . . ?
P1 Os1 C4 C6 7.1(15) . . . . ?
Cl4 Os1 C4 C6 -83.1(7) . . . . ?
Sn1 Os1 C4 C6 -168.0(6) . . . . ?
C6 C4 C5 C3 -5(2) . . . . ?
Os1 C4 C5 C3 52.4(12) . . . . ?
C6 C4 C5 Os1 -57.4(11) . . . . ?
C2 C3 C5 C4 1.7(19) . . . . ?
C8 C3 C5 C4 174.2(13) . . . . ?
Os1 C3 C5 C4 -52.0(12) . . . . ?
C2 C3 C5 Os1 53.7(10) . . . . ?
C8 C3 C5 Os1 -133.7(13) . . . . ?
C2 Os1 C5 C4 104.4(9) . . . . ?
C1 Os1 C5 C4 66.5(8) . . . . ?
C3 Os1 C5 C4 135.1(12) . . . . ?
C6 Os1 C5 C4 30.3(8) . . . . ?
P1 Os1 C5 C4 146.2(7) . . . . ?
Cl4 Os1 C5 C4 -41.2(9) . . . . ?
Sn1 Os1 C5 C4 -123.6(8) . . . . ?
C2 Os1 C5 C3 -30.7(7) . . . . ?
C4 Os1 C5 C3 -135.1(12) . . . . ?
C1 Os1 C5 C3 -68.7(8) . . . . ?
C6 Os1 C5 C3 -104.8(8) . . . . ?
P1 Os1 C5 C3 11.1(12) . . . . ?
Cl4 Os1 C5 C3 -176.3(6) . . . . ?
Sn1 Os1 C5 C3 101.3(7) . . . . ?
C2 C1 C6 C4 3.1(17) . . . . ?
Os1 C1 C6 C4 54.4(10) . . . . ?
C2 C1 C6 C7 -177.0(12) . . . . ?
Os1 C1 C6 C7 -125.7(12) . . . . ?
C2 C1 C6 Os1 -51.3(10) . . . . ?
C5 C4 C6 C1 2.5(18) . . . . ?
Os1 C4 C6 C1 -55.2(10) . . . . ?
C5 C4 C6 C7 -177.4(13) . . . . ?
Os1 C4 C6 C7 124.9(12) . . . . ?
C5 C4 C6 Os1 57.6(11) . . . . ?
C2 Os1 C6 C1 27.7(7) . . . . ?
C4 Os1 C6 C1 128.6(11) . . . . ?
C5 Os1 C6 C1 99.8(8) . . . . ?
C3 Os1 C6 C1 63.8(7) . . . . ?
P1 Os1 C6 C1 -48.7(8) . . . . ?
Cl4 Os1 C6 C1 -134.4(7) . . . . ?
Sn1 Os1 C6 C1 148.3(6) . . . . ?
C2 Os1 C6 C4 -100.8(8) . . . . ?
C1 Os1 C6 C4 -128.6(11) . . . . ?
C5 Os1 C6 C4 -28.8(7) . . . . ?
C3 Os1 C6 C4 -64.7(7) . . . . ?
P1 Os1 C6 C4 -177.2(6) . . . . ?
Cl4 Os1 C6 C4 97.0(7) . . . . ?
Sn1 Os1 C6 C4 19.7(10) . . . . ?
C2 Os1 C6 C7 143.4(13) . . . . ?
C4 Os1 C6 C7 -115.7(15) . . . . ?
C1 Os1 C6 C7 115.7(15) . . . . ?
C5 Os1 C6 C7 -144.5(13) . . . . ?
C3 Os1 C6 C7 179.5(13) . . . . ?
P1 Os1 C6 C7 67.0(13) . . . . ?
Cl4 Os1 C6 C7 -18.7(12) . . . . ?
Sn1 Os1 C6 C7 -96.0(12) . . . . ?
C2 C3 C8 C9 58.8(17) . . . . ?
C5 C3 C8 C9 -113.4(15) . . . . ?
Os1 C3 C8 C9 148.9(12) . . . . ?
C2 C3 C8 C10 -176.8(13) . . . . ?
C5 C3 C8 C10 11(2) . . . . ?
Os1 C3 C8 C10 -86.7(17) . . . . ?
C21 P1 C12 C14 -113.3(11) . . . . ?
C25 P1 C12 C14 138.4(11) . . . . ?
Os1 P1 C12 C14 9.2(12) . . . . ?
C21 P1 C12 C13 63.1(11) . . . . ?
C25 P1 C12 C13 -45.2(11) . . . . ?
Os1 P1 C12 C13 -174.3(8) . . . . ?
C14 C12 C13 C15 -1.9(19) . . . . ?
P1 C12 C13 C15 -178.5(10) . . . . ?
C13 C12 C14 C17 2.0(19) . . . . ?
P1 C12 C14 C17 178.5(10) . . . . ?
C12 C13 C15 C16 2(2) . . . . ?
C13 C15 C16 C17 -2(2) . . . . ?
C15 C16 C17 C14 2(2) . . . . ?
C12 C14 C17 C16 -2(2) . . . . ?
C21 C18 C19 C23 2(3) . . . . ?
C22 C20 C21 C18 0(2) . . . . ?
C22 C20 C21 P1 172.8(11) . . . . ?
C19 C18 C21 C20 -1(2) . . . . ?
C19 C18 C21 P1 -173.6(12) . . . . ?
C12 P1 C21 C20 12.4(13) . . . . ?
C25 P1 C21 C20 117.6(12) . . . . ?
Os1 P1 C21 C20 -112.8(11) . . . . ?
C12 P1 C21 C18 -175.2(11) . . . . ?
C25 P1 C21 C18 -70.1(12) . . . . ?
Os1 P1 C21 C18 59.5(12) . . . . ?
C21 C20 C22 C23 -1(2) . . . . ?
C18 C19 C23 C22 -2(3) . . . . ?
C20 C22 C23 C19 2(2) . . . . ?
C21 P1 C25 C27 16.2(13) . . . . ?
C12 P1 C25 C27 124.2(11) . . . . ?
Os1 P1 C25 C27 -108.7(11) . . . . ?
C21 P1 C25 C26 -163.1(11) . . . . ?
C12 P1 C25 C26 -55.1(12) . . . . ?
Os1 P1 C25 C26 71.9(12) . . . . ?
C27 C25 C26 C29 2(2) . . . . ?
P1 C25 C26 C29 -178.7(12) . . . . ?
C26 C25 C27 C24 0(2) . . . . ?
P1 C25 C27 C24 -179.7(12) . . . . ?
C28 C24 C27 C25 -1(2) . . . . ?
C27 C24 C28 C29 2(3) . . . . ?
C24 C28 C29 C26 0(3) . . . . ?
C25 C26 C29 C28 -2(3) . . . . ?
